data_1538791
loop_
_publ_author_name
'Matoba, M.'
'Anzai, S.'
'Fujimori, A.'

_publ_section_title
;
 Thermal expansion, thermoelectric power, and XPS study of the
 nonmetal-metal transition in Ni1-x S1-y Sey
;
_journal_name_full 'Journal of the Physical Society of Japan'
_journal_page_first 4230
_journal_page_last 4244
_journal_volume 60
_journal_year 1991
_chemical_formula_sum 'Ni2 S1.8 Se0.2'
_chemical_name_systematic '(Ni10 S9 Se)0.2'
_space_group_IT_number 194
_symmetry_space_group_name_Hall '-P 6c 2c'
_symmetry_space_group_name_H-M 'P 63/m m c'
_cell_angle_alpha 90
_cell_angle_beta 90
_cell_angle_gamma 120
_cell_formula_units_Z 1
_cell_length_a 3.465
_cell_length_b 3.465
_cell_length_c 5.366
_cell_volume 55.794
_citation_journal_id_ASTM JUPSAU
_cod_data_source_file Matoba_JUPSAU_1991_1006.cif
_cod_data_source_block Ni2S1.8Se0.2
_cod_original_cell_volume 55.79404
_cod_database_code 1538791

loop_
_symmetry_equiv_pos_as_xyz
x,y,z
x-y,x,z+1/2
-y,x-y,z
-x,-y,z+1/2
-x+y,-x,z
y,-x+y,z+1/2
-y,-x,-z+1/2
x-y,-y,-z
x,x-y,-z+1/2
y,x,-z
-x+y,y,-z+1/2
-x,-x+y,-z
-x,-y,-z
-x+y,-x,-z-1/2
y,-x+y,-z
x,y,-z-1/2
x-y,x,-z
-y,x-y,-z-1/2
y,x,z-1/2
-x+y,y,z
-x,-x+y,z-1/2
-y,-x,z
x-y,-y,z-1/2
x,x-y,z

loop_
_atom_site_label
_atom_site_type_symbol
_atom_site_fract_x
_atom_site_fract_y
_atom_site_fract_z
_atom_site_occupancy
_atom_site_U_iso_or_equiv
Ni1 Ni 0.3333 0.6667 0.25 1 0.0
Se1 Se 0 0 0 0.12 0.0
S1 S 0 0 0 0.88 0.0
